data_4302979
loop_
_publ_author_name
'Jinzhen Lu'
'David R. Turner'
'Lindsay P. Harding'
'Stuart R. Batten'

_publ_section_title
;
Heteroligand Molecular "Stirrups" Using Conformationally Flexible
Ditopic Pyridyl-Pyrazolyl Ligands
;
_journal_name_full 'Inorganic Chemistry'
_journal_page_first 7525
_journal_page_last 7527
_journal_paper_doi 10.1021/ic9010967
_journal_volume 48
_journal_year 2009
_chemical_formula_moiety 'C88 H80 N8 P4 Pd2, 4(C F3 O3 S)'
_chemical_formula_sum 'C92 H80 F12 N8 O12 P4 Pd2 S4'
_chemical_formula_weight 2182.56
_chemical_name_common '[Pd2(dppp)2(4,4'-bipy)(LpXy)].4(OTf)'
_chemical_name_systematic
;
 [p-xylene]
;
_space_group_IT_number 12
_symmetry_cell_setting monoclinic
_symmetry_space_group_name_Hall '-C 2y'
_symmetry_space_group_name_H-M 'C 1 2/m 1'
_atom_sites_solution_hydrogens geom
_atom_sites_solution_primary direct
_atom_sites_solution_secondary difmap
_audit_creation_method SHELXL-97
_cell_angle_alpha 90.00
_cell_angle_beta 93.262(2)
_cell_angle_gamma 90.00
_cell_formula_units_Z 4
_cell_length_a 28.0643(8)
_cell_length_b 23.5338(6)
_cell_length_c 18.5747(6)
_cell_measurement_reflns_used 27210
_cell_measurement_temperature 123(1)
_cell_measurement_theta_max 22.50
_cell_measurement_theta_min 1.10
_cell_volume 12248.0(6)
_computing_cell_refinement 'Bruker SMART (Bruker)'
_computing_data_collection 'Bruker SMART (Bruker)'
_computing_data_reduction 'Bruker SAINT (Bruker)'
_computing_molecular_graphics 'X-Seed (Barbour, 1999)'
_computing_publication_material 'CIFTAB (Sheldrick, 1997)'
_computing_structure_refinement 'SHELXL-97 (Sheldrick, 1997)'
_computing_structure_solution 'SHELXS-97 (Sheldrick, 1990)'
_diffrn_ambient_temperature 123(1)
_diffrn_measured_fraction_theta_full 0.998
_diffrn_measured_fraction_theta_max 0.998
_diffrn_measurement_device_type 'Bruker X8 Apex II CCD'
_diffrn_measurement_method 'phi and omega scans'
_diffrn_radiation_monochromator graphite
_diffrn_radiation_source 'fine-focus sealed tube'
_diffrn_radiation_type MoK\a
_diffrn_radiation_wavelength 0.71073
_diffrn_reflns_av_R_equivalents 0.0572
_diffrn_reflns_av_sigmaI/netI 0.0745
_diffrn_reflns_limit_h_max 30
_diffrn_reflns_limit_h_min -28
_diffrn_reflns_limit_k_max 25
_diffrn_reflns_limit_k_min -25
_diffrn_reflns_limit_l_max 20
_diffrn_reflns_limit_l_min -19
_diffrn_reflns_number 27210
_diffrn_reflns_theta_full 22.50
_diffrn_reflns_theta_max 22.50
_diffrn_reflns_theta_min 1.10
_exptl_absorpt_coefficient_mu 0.482
_exptl_absorpt_correction_T_max 0.9269
_exptl_absorpt_correction_T_min 0.9182
_exptl_absorpt_correction_type multi-scan
_exptl_absorpt_process_details SADABS
_exptl_crystal_colour colourless
_exptl_crystal_density_diffrn 1.184
_exptl_crystal_density_method 'not measured'
_exptl_crystal_description block
_exptl_crystal_F_000 4432
_exptl_crystal_size_max 0.18
_exptl_crystal_size_mid 0.16
_exptl_crystal_size_min 0.16
_platon_squeeze_details
;
 Microanalytical results confirm that all electron density accounted for
 by SQUEEZE is from volatile species, i.e. solvent.
;
_refine_diff_density_max 1.172
_refine_diff_density_min -1.294
_refine_diff_density_rms 0.139
_refine_ls_extinction_method none
_refine_ls_goodness_of_fit_ref 0.893
_refine_ls_hydrogen_treatment constr
_refine_ls_matrix_type full
_refine_ls_number_parameters 709
_refine_ls_number_reflns 8238
_refine_ls_number_restraints 132
_refine_ls_restrained_S_all 0.890
_refine_ls_R_factor_all 0.1038
_refine_ls_R_factor_gt 0.0733
_refine_ls_shift/su_max 0.000
_refine_ls_shift/su_mean 0.000
_refine_ls_structure_factor_coef Fsqd
_refine_ls_weighting_details 'calc w=1/[\s^2^(Fo^2^)+(0.2000P)^2^+0.0000P] where P=(Fo^2^+2Fc^2^)/3'
_refine_ls_weighting_scheme calc
_refine_ls_wR_factor_gt 0.2181
_refine_ls_wR_factor_ref 0.2433
_reflns_number_gt 5345
_reflns_number_total 8238
_reflns_threshold_expression >2sigma(I)
_cod_data_source_file ic9010967_si_002_2.cif
_cod_data_source_block jl526a
_cod_depositor_comments
;
The following automatic conversions were performed:
'_exptl_absorpt_correction_type' value 'Multi-scan' changed to
'multi-scan' according to
'/home/saulius/struct/CIF-dictionaries/cif_core.dic' dictionary named
'cif_core.dic' version 2.4.1 from 2010-06-29.

Automatic conversion script
Id: cif_fix_enum 1527 2010-12-29 10:47:43Z saulius 
;
_cod_original_sg_symbol_H-M 'C 2/m'
_cod_database_code 4302979

loop_
_symmetry_equiv_pos_as_xyz
'x, y, z'
'-x, y, -z'
'x+1/2, y+1/2, z'
'-x+1/2, y+1/2, -z'
'-x, -y, -z'
'x, -y, z'
'-x+1/2, -y+1/2, -z'
'x+1/2, -y+1/2, z'

loop_
_atom_site_label
_atom_site_type_symbol
_atom_site_fract_x
_atom_site_fract_y
_atom_site_fract_z
_atom_site_U_iso_or_equiv
_atom_site_adp_type
_atom_site_occupancy
_atom_site_symmetry_multiplicity
_atom_site_calc_flag
_atom_site_refinement_flags
_atom_site_disorder_assembly
_atom_site_disorder_group
Pd1 Pd 0.125217(19) 0.23812(3) 0.29142(3) 0.0248(3) Uani 1 1 d . C .
P1 P 0.12524(7) 0.33342(9) 0.27361(11) 0.0299(5) Uani 1 1 d . . .
P2 P 0.20564(8) 0.23737(10) 0.31259(13) 0.0402(6) Uani 1 1 d . . .
O2 O 0.0926(2) 0.2104(3) 0.5273(3) 0.0580(18) Uani 1 1 d . . .
O1 O 0.1248(3) 0.2752(3) 0.4418(3) 0.079(2) Uani 1 1 d . . .
C45A C 0.1118(5) 0.3155(4) 0.5533(9) 0.088(9) Uani 0.551(7) 1 d PD A 1
F1A F 0.1409(6) 0.3603(8) 0.5386(13) 0.170(12) Uani 0.551(7) 1 d PD A 1
F2A F 0.1111(6) 0.3149(8) 0.6269(7) 0.079(6) Uani 0.551(7) 1 d PD A 1
F3A F 0.0665(5) 0.3357(6) 0.5316(6) 0.102(5) Uani 0.551(7) 1 d PD A 1
O3A O 0.1754(4) 0.2449(6) 0.5519(7) 0.065(4) Uani 0.551(7) 1 d P A 1
C45B C 0.1167(5) 0.3002(7) 0.5757(7) 0.084(12) Uani 0.449(7) 1 d PDU A 2
F1B F 0.0956(6) 0.2932(8) 0.6399(9) 0.061(6) Uani 0.449(7) 1 d PD A 2
F2B F 0.1634(4) 0.2830(6) 0.5907(7) 0.074(5) Uani 0.449(7) 1 d PD A 2
F3B F 0.1199(7) 0.3576(7) 0.5670(11) 0.094(7) Uani 0.449(7) 1 d PD A 2
O3B O 0.0417(5) 0.2920(9) 0.5038(8) 0.067(5) Uani 0.449(7) 1 d P A 2
S1B S 0.08794(18) 0.2664(2) 0.5050(2) 0.041(2) Uani 0.449(7) 1 d PD A 2
S1A S 0.12933(15) 0.25416(17) 0.51426(19) 0.0363(16) Uani 0.551(7) 1 d PD A 1
F6 F -0.1145(3) 0.0570(3) -0.0649(4) 0.379(16) Uani 1 1 d D B 1
O6 O -0.0700(6) 0.1885(4) 0.0307(6) 0.301(13) Uani 1 1 d D B 1
C46 C -0.0858(2) 0.0937(5) -0.0306(2) 0.171(11) Uani 1 1 d D . .
S2A S -0.10968(13) 0.16111(18) -0.02545(17) 0.1129(16) Uani 1 1 d D B 1
O4 O -0.1091(2) 0.1865(2) -0.0919(3) 0.0521(16) Uani 1 1 d D . .
F5 F -0.0752(2) 0.0704(2) 0.0329(3) 0.090(2) Uani 1 1 d D B .
O5 O -0.1497(2) 0.1589(3) 0.0134(4) 0.077(2) Uani 1 1 d D . .
F4 F -0.0458(2) 0.0918(3) -0.0646(4) 0.128(3) Uani 1 1 d D B .
N1 N 0.0511(2) 0.2307(3) 0.2750(3) 0.0253(14) Uani 1 1 d . . .
N2 N -0.1663(2) 0.1404(3) 0.2794(3) 0.0349(16) Uani 1 1 d . . .
N3 N -0.1614(2) 0.1427(3) 0.2078(3) 0.0356(17) Uani 1 1 d . . .
N4 N 0.1238(2) 0.1494(3) 0.3011(3) 0.0246(15) Uani 1 1 d . . .
C1 C 0.0234(3) 0.2325(5) 0.3302(5) 0.070(4) Uani 1 1 d . C .
H1 H 0.0359 0.2484 0.3743 0.083 Uiso 1 1 calc R . .
C2 C -0.0232(3) 0.2118(5) 0.3265(5) 0.074(4) Uani 1 1 d . . .
H2 H -0.0407 0.2100 0.3687 0.089 Uiso 1 1 calc R C .
C3 C -0.0442(3) 0.1938(3) 0.2597(4) 0.0307(19) Uani 1 1 d . C .
C4 C -0.0160(3) 0.1990(4) 0.2036(4) 0.051(3) Uani 1 1 d . . .
H4 H -0.0292 0.1909 0.1564 0.061 Uiso 1 1 calc R C .
C5 C 0.0314(3) 0.2156(4) 0.2122(4) 0.042(2) Uani 1 1 d . C .
H5 H 0.0502 0.2161 0.1713 0.051 Uiso 1 1 calc R . .
C6 C -0.0917(3) 0.1729(3) 0.2532(4) 0.0307(19) Uani 1 1 d . . .
C7 C -0.1247(3) 0.1595(4) 0.3060(4) 0.037(2) Uani 1 1 d . C .
H7 H -0.1174 0.1640 0.3563 0.044 Uiso 1 1 calc R . .
C8 C -0.1179(3) 0.1613(3) 0.1892(4) 0.033(2) Uani 1 1 d . C .
H8 H -0.1075 0.1654 0.1417 0.040 Uiso 1 1 calc R . .
C9 C -0.2000(3) 0.1225(3) 0.1576(4) 0.036(2) Uani 1 1 d . . .
H9A H -0.1947 0.1371 0.1087 0.043 Uiso 1 1 calc R . .
H9B H -0.2307 0.1381 0.1724 0.043 Uiso 1 1 calc R . .
C10 C -0.2034(3) 0.0583(3) 0.1546(4) 0.0312(19) Uani 1 1 d . . .
C11 C -0.2194(3) 0.0283(3) 0.2152(4) 0.042(2) Uani 1 1 d . . .
H11 H -0.2300 0.0486 0.2555 0.050 Uiso 1 1 calc R . .
C12 C -0.1894(3) 0.0294(3) 0.0982(4) 0.040(2) Uani 1 1 d . . .
H12 H -0.1792 0.0493 0.0574 0.048 Uiso 1 1 calc R . .
C13 C 0.1191(4) 0.1210(4) 0.3615(5) 0.052(3) Uani 1 1 d . C .
H13 H 0.1157 0.1422 0.4045 0.062 Uiso 1 1 calc R . .
C14 C 0.1186(4) 0.0625(4) 0.3663(5) 0.055(3) Uani 1 1 d . . .
H14 H 0.1161 0.0446 0.4118 0.066 Uiso 1 1 calc R C .
C15 C 0.1219(3) 0.0304(3) 0.3058(4) 0.0293(18) Uani 1 1 d . . .
C16 C 0.1247(5) 0.0601(4) 0.2429(5) 0.081(4) Uani 1 1 d . . .
H16 H 0.1252 0.0397 0.1988 0.097 Uiso 1 1 calc R C .
C17 C 0.1269(4) 0.1186(4) 0.2416(5) 0.063(3) Uani 1 1 d . C .
H17 H 0.1306 0.1374 0.1970 0.075 Uiso 1 1 calc R . .
C18 C 0.1667(3) 0.3725(4) 0.3325(5) 0.040(2) Uani 1 1 d . C .
H18A H 0.1643 0.4134 0.3201 0.048 Uiso 1 1 calc R . .
H18B H 0.1572 0.3681 0.3827 0.048 Uiso 1 1 calc R . .
C19 C 0.2193(3) 0.3537(3) 0.3288(4) 0.037(2) Uani 1 1 d . . .
H19A H 0.2271 0.3514 0.2775 0.044 Uiso 1 1 calc R C .
H19B H 0.2402 0.3830 0.3522 0.044 Uiso 1 1 calc R . .
C20 C 0.2305(3) 0.2968(4) 0.3645(5) 0.048(2) Uani 1 1 d . C .
H20A H 0.2175 0.2965 0.4130 0.057 Uiso 1 1 calc R . .
H20B H 0.2655 0.2922 0.3708 0.057 Uiso 1 1 calc R . .
C21 C 0.1386(3) 0.3512(3) 0.1824(4) 0.0331(19) Uani 1 1 d . . .
C22 C 0.1648(3) 0.4009(4) 0.1671(5) 0.045(2) Uani 1 1 d . . .
H22 H 0.1754 0.4256 0.2051 0.054 Uiso 1 1 calc R . .
C23 C 0.1750(3) 0.4134(4) 0.0963(5) 0.054(3) Uani 1 1 d . . .
H23 H 0.1929 0.4464 0.0860 0.065 Uiso 1 1 calc R . .
C24 C 0.1584(4) 0.3766(5) 0.0395(6) 0.070(3) Uani 1 1 d . . .
H24 H 0.1652 0.3845 -0.0090 0.084 Uiso 1 1 calc R . .
C25 C 0.1333(4) 0.3310(5) 0.0557(5) 0.068(3) Uani 1 1 d . . .
H25 H 0.1208 0.3070 0.0180 0.082 Uiso 1 1 calc R . .
C26 C 0.1247(3) 0.3175(4) 0.1285(5) 0.054(3) Uani 1 1 d . . .
H26 H 0.1085 0.2832 0.1386 0.065 Uiso 1 1 calc R . .
C27 C 0.06839(19) 0.3656(3) 0.2884(3) 0.044(2) Uani 1 1 d G . .
C28 C 0.0517(2) 0.3652(4) 0.3574(3) 0.079(4) Uani 1 1 d G . .
H28 H 0.0699 0.3475 0.3958 0.095 Uiso 1 1 calc R . .
C29 C 0.0083(2) 0.3907(4) 0.3703(3) 0.076(3) Uani 1 1 d G . .
H29 H -0.0031 0.3904 0.4175 0.091 Uiso 1 1 calc R . .
C30 C -0.0184(2) 0.4166(4) 0.3142(5) 0.097(4) Uani 1 1 d G . .
H30 H -0.0480 0.4340 0.3230 0.116 Uiso 1 1 calc R . .
C31 C -0.0017(3) 0.4171(5) 0.2451(4) 0.239(15) Uani 1 1 d G . .
H31 H -0.0199 0.4348 0.2067 0.287 Uiso 1 1 calc R . .
C32 C 0.0417(3) 0.3916(5) 0.2322(3) 0.203(13) Uani 1 1 d G . .
H32 H 0.0531 0.3919 0.1851 0.243 Uiso 1 1 calc R . .
C33A C 0.2402(4) 0.2311(9) 0.2459(10) 0.026(6) Uani 0.42(3) 1 d PGU C 1
C34A C 0.2191(4) 0.2255(9) 0.1768(10) 0.036(7) Uani 0.42(3) 1 d PGU C 1
H34A H 0.1853 0.2273 0.1693 0.043 Uiso 0.42(3) 1 calc PR C 1
C35A C 0.2473(6) 0.2173(8) 0.1185(10) 0.038(7) Uani 0.42(3) 1 d PGU C 1
H35A H 0.2328 0.2135 0.0713 0.045 Uiso 0.42(3) 1 calc PR C 1
C36A C 0.2967(6) 0.2147(8) 0.1294(12) 0.050(9) Uani 0.42(3) 1 d PGU C 1
H36A H 0.3159 0.2091 0.0896 0.060 Uiso 0.42(3) 1 calc PR C 1
C37A C 0.3178(4) 0.2203(7) 0.1986(14) 0.030(6) Uani 0.42(3) 1 d PGU C 1
H37A H 0.3515 0.2185 0.2060 0.037 Uiso 0.42(3) 1 calc PR C 1
C38A C 0.2896(5) 0.2285(7) 0.2568(11) 0.029(6) Uani 0.42(3) 1 d PG C 1
H38A H 0.3040 0.2323 0.3041 0.035 Uiso 0.42(3) 1 calc PR C 1
C39A C 0.2286(4) 0.1716(4) 0.3519(6) 0.030(5) Uani 0.543(16) 1 d PG C 2
C40A C 0.2294(5) 0.1689(4) 0.4267(6) 0.046(6) Uani 0.543(16) 1 d PG C 2
H40A H 0.2191 0.2005 0.4535 0.056 Uiso 0.543(16) 1 calc PR C 2
C41A C 0.2453(6) 0.1199(5) 0.4623(6) 0.107(13) Uani 0.543(16) 1 d PG C 2
H41A H 0.2458 0.1180 0.5134 0.128 Uiso 0.543(16) 1 calc PR C 2
C42A C 0.2604(6) 0.0736(5) 0.4230(8) 0.075(7) Uani 0.543(16) 1 d PGU C 2
H42A H 0.2713 0.0401 0.4473 0.090 Uiso 0.543(16) 1 calc PR C 2
C43A C 0.2596(5) 0.0764(4) 0.3482(8) 0.081(7) Uani 0.543(16) 1 d PG C 2
H43A H 0.2699 0.0447 0.3214 0.098 Uiso 0.543(16) 1 calc PR C 2
C44A C 0.2437(5) 0.1254(5) 0.3127(6) 0.047(5) Uani 0.543(16) 1 d PGU C 2
H44A H 0.2431 0.1272 0.2615 0.056 Uiso 0.543(16) 1 calc PR C 2
C39B C 0.2165(5) 0.1812(5) 0.3825(7) 0.025(5) Uani 0.457(16) 1 d PGU C 1
C40B C 0.2002(5) 0.1821(4) 0.4518(7) 0.040(5) Uani 0.457(16) 1 d PG C 1
H40B H 0.1842 0.2147 0.4684 0.048 Uiso 0.457(16) 1 calc PR C 1
C41B C 0.2074(5) 0.1353(6) 0.4968(6) 0.042(6) Uani 0.457(16) 1 d PG C 1
H41B H 0.1963 0.1360 0.5441 0.050 Uiso 0.457(16) 1 calc PR C 1
C42B C 0.2308(6) 0.0876(5) 0.4725(8) 0.058(7) Uani 0.457(16) 1 d PGU C 1
H42B H 0.2357 0.0556 0.5032 0.069 Uiso 0.457(16) 1 calc PR C 1
C43B C 0.2471(6) 0.0866(5) 0.4032(9) 0.071(8) Uani 0.457(16) 1 d PGU C 1
H43B H 0.2631 0.0540 0.3865 0.086 Uiso 0.457(16) 1 calc PR C 1
C44B C 0.2399(5) 0.1334(6) 0.3582(7) 0.056(7) Uani 0.457(16) 1 d PG C 1
H44B H 0.2510 0.1328 0.3108 0.067 Uiso 0.457(16) 1 calc PR C 1
C33B C 0.2386(4) 0.2336(8) 0.2209(9) 0.041(5) Uani 0.58(3) 1 d PGU C 2
C34B C 0.2116(4) 0.2240(9) 0.1570(10) 0.060(6) Uani 0.58(3) 1 d PGU C 2
H34B H 0.1778 0.2224 0.1571 0.072 Uiso 0.58(3) 1 calc PR C 2
C35B C 0.2341(6) 0.2166(9) 0.0929(9) 0.095(9) Uani 0.58(3) 1 d PG C 2
H35B H 0.2157 0.2100 0.0492 0.114 Uiso 0.58(3) 1 calc PR C 2
C36B C 0.2836(6) 0.2189(7) 0.0927(11) 0.084(7) Uani 0.58(3) 1 d PGU C 2
H36B H 0.2990 0.2138 0.0488 0.101 Uiso 0.58(3) 1 calc PR C 2
C37B C 0.3106(4) 0.2285(6) 0.1566(12) 0.042(6) Uani 0.58(3) 1 d PGU C 2
H37B H 0.3444 0.2300 0.1564 0.050 Uiso 0.58(3) 1 calc PR C 2
C38B C 0.2881(4) 0.2359(7) 0.2207(11) 0.055(6) Uani 0.58(3) 1 d PGU C 2
H38B H 0.3066 0.2424 0.2643 0.066 Uiso 0.58(3) 1 calc PR C 2

loop_
_atom_site_aniso_label
_atom_site_aniso_U_11
_atom_site_aniso_U_22
_atom_site_aniso_U_33
_atom_site_aniso_U_23
_atom_site_aniso_U_13
_atom_site_aniso_U_12
Pd1 0.0239(4) 0.0264(4) 0.0236(4) 0.0014(2) -0.0020(2) -0.0013(3)
P1 0.0305(12) 0.0286(13) 0.0307(12) 0.0041(9) 0.0032(9) 0.0028(9)
P2 0.0301(13) 0.0294(13) 0.0591(16) 0.0129(11) -0.0145(11) -0.0038(10)
O2 0.085(5) 0.051(5) 0.041(4) 0.009(3) 0.027(3) -0.017(4)
O1 0.101(6) 0.102(6) 0.031(4) 0.031(4) -0.007(4) -0.049(5)
C45A 0.09(2) 0.064(19) 0.11(2) -0.040(18) 0.044(16) 0.003(16)
F1A 0.17(2) 0.079(14) 0.26(3) -0.071(16) 0.013(18) -0.001(13)
F2A 0.095(12) 0.102(15) 0.035(9) -0.023(9) -0.027(7) 0.041(11)
F3A 0.116(12) 0.121(13) 0.069(8) -0.010(8) 0.009(8) 0.088(11)
O3A 0.051(8) 0.087(10) 0.056(9) 0.014(7) -0.016(6) 0.035(7)
C45B 0.088(14) 0.084(14) 0.078(14) -0.003(9) -0.002(9) 0.000(9)
F1B 0.091(13) 0.063(12) 0.032(9) -0.025(7) 0.019(7) -0.007(9)
F2B 0.031(7) 0.138(14) 0.051(8) -0.012(8) -0.009(6) -0.007(8)
F3B 0.118(17) 0.065(13) 0.096(14) -0.008(11) -0.031(13) 0.024(11)
O3B 0.044(10) 0.115(16) 0.041(9) 0.004(9) 0.004(7) 0.034(10)
S1B 0.029(4) 0.073(4) 0.022(3) 0.001(2) 0.007(2) 0.006(3)
S1A 0.035(3) 0.052(3) 0.022(2) 0.0025(17) 0.0003(16) 0.0020(19)
F6 0.66(4) 0.38(2) 0.101(9) -0.081(11) 0.043(14) -0.38(3)
O6 0.40(2) 0.41(3) 0.079(8) 0.037(11) -0.119(12) -0.30(2)
C46 0.232(19) 0.151(16) 0.149(15) 0.128(13) 0.172(15) 0.132(15)
S2A 0.128(3) 0.135(3) 0.082(2) 0.075(2) 0.066(2) 0.066(3)
O4 0.072(4) 0.053(4) 0.032(3) 0.006(3) 0.011(3) -0.010(3)
F5 0.100(5) 0.098(5) 0.072(4) 0.018(4) -0.001(4) 0.026(4)
O5 0.076(5) 0.100(6) 0.059(5) 0.030(4) 0.031(4) 0.010(4)
F4 0.166(8) 0.118(7) 0.103(6) 0.021(5) 0.029(6) 0.057(6)
N1 0.024(3) 0.032(4) 0.021(3) -0.011(3) 0.003(3) -0.006(3)
N2 0.042(4) 0.046(4) 0.016(4) -0.005(3) 0.006(3) -0.005(3)
N3 0.032(4) 0.044(5) 0.031(4) -0.001(3) 0.003(3) -0.012(3)
N4 0.027(4) 0.022(4) 0.025(4) 0.007(3) 0.000(3) -0.003(3)
C1 0.042(6) 0.134(10) 0.035(6) -0.038(6) 0.018(4) -0.048(6)
C2 0.050(6) 0.143(11) 0.032(6) -0.045(6) 0.029(5) -0.027(6)
C3 0.027(5) 0.032(5) 0.034(5) -0.010(4) 0.007(3) -0.003(4)
C4 0.036(6) 0.094(8) 0.024(5) -0.010(5) 0.003(4) -0.001(5)
C5 0.022(5) 0.078(7) 0.027(5) 0.000(4) 0.004(3) -0.003(4)
C6 0.035(5) 0.027(5) 0.031(5) -0.004(3) 0.007(4) -0.003(4)
C7 0.026(5) 0.051(6) 0.034(5) -0.013(4) 0.009(4) -0.008(4)
C8 0.022(4) 0.040(5) 0.037(5) 0.002(4) 0.008(4) -0.009(4)
C9 0.025(5) 0.046(6) 0.035(5) 0.014(4) -0.001(4) -0.004(4)
C10 0.027(5) 0.041(5) 0.025(4) -0.005(4) -0.001(3) -0.005(4)
C11 0.048(6) 0.040(5) 0.040(5) -0.006(4) 0.022(4) -0.003(4)
C12 0.047(6) 0.037(5) 0.037(5) 0.010(4) 0.005(4) -0.003(4)
C13 0.093(8) 0.034(6) 0.030(5) -0.020(4) 0.012(5) -0.019(5)
C14 0.101(8) 0.033(6) 0.033(5) 0.010(4) 0.018(5) -0.017(5)
C15 0.038(5) 0.023(4) 0.026(5) 0.007(3) -0.010(3) -0.002(3)
C16 0.172(13) 0.032(7) 0.038(6) -0.001(5) -0.003(7) 0.019(7)
C17 0.139(10) 0.027(6) 0.021(5) 0.005(4) -0.003(5) 0.007(6)
C18 0.041(5) 0.037(5) 0.043(5) 0.003(4) 0.013(4) -0.005(4)
C19 0.038(5) 0.033(5) 0.039(5) 0.011(4) -0.002(4) -0.015(4)
C20 0.029(5) 0.046(6) 0.065(6) 0.011(5) -0.019(4) -0.014(4)
C21 0.036(5) 0.035(5) 0.029(4) 0.004(4) -0.001(4) 0.003(4)
C22 0.046(6) 0.055(6) 0.035(5) 0.011(4) 0.008(4) -0.010(5)
C23 0.054(6) 0.062(7) 0.048(6) 0.014(5) 0.004(5) -0.005(5)
C24 0.054(7) 0.103(10) 0.054(7) 0.031(6) 0.013(5) 0.012(6)
C25 0.072(7) 0.092(9) 0.041(6) -0.023(6) 0.019(5) -0.036(7)
C26 0.059(6) 0.042(6) 0.062(7) 0.007(5) 0.016(5) -0.005(5)
C27 0.041(5) 0.039(6) 0.052(6) -0.004(4) 0.004(4) -0.001(4)
C28 0.038(6) 0.155(12) 0.046(6) -0.001(7) 0.010(5) 0.004(7)
C29 0.058(7) 0.109(10) 0.063(7) -0.001(7) 0.025(6) 0.013(7)
C30 0.083(9) 0.081(10) 0.131(12) 0.020(8) 0.048(9) 0.032(7)
C31 0.24(2) 0.36(3) 0.136(15) 0.132(18) 0.134(16) 0.24(2)
C32 0.174(16) 0.34(3) 0.099(12) 0.107(15) 0.053(11) 0.22(2)
C33A 0.019(9) 0.038(9) 0.021(9) 0.003(7) 0.010(6) 0.007(7)
C34A 0.027(10) 0.047(10) 0.033(10) -0.007(8) -0.002(8) 0.002(8)
C35A 0.034(10) 0.037(10) 0.044(10) -0.012(7) 0.015(8) -0.001(7)
C36A 0.049(12) 0.052(12) 0.050(12) -0.024(8) 0.004(8) -0.005(8)
C37A 0.026(9) 0.022(9) 0.045(11) 0.002(7) 0.020(7) 0.007(7)
C38A 0.011(10) 0.036(14) 0.038(16) 0.004(11) 0.002(9) 0.008(8)
C39A 0.037(10) 0.024(11) 0.030(11) -0.015(8) 0.009(8) -0.010(8)
C40A 0.064(14) 0.040(12) 0.033(11) 0.009(9) -0.010(9) -0.026(10)
C41A 0.16(3) 0.057(16) 0.089(19) 0.045(14) -0.11(2) -0.056(17)
C42A 0.089(11) 0.069(10) 0.065(10) -0.002(8) -0.019(8) 0.002(8)
C43A 0.12(2) 0.043(13) 0.085(18) -0.001(11) 0.010(14) 0.003(12)
C44A 0.056(8) 0.035(8) 0.049(8) -0.010(7) 0.002(7) 0.016(6)
C39B 0.030(9) 0.020(8) 0.024(9) -0.009(7) 0.002(7) -0.011(6)
C40B 0.062(15) 0.023(11) 0.035(12) -0.007(9) 0.008(10) 0.010(10)
C41B 0.037(12) 0.046(13) 0.040(12) 0.001(10) -0.017(9) -0.005(10)
C42B 0.059(10) 0.058(11) 0.054(10) 0.024(8) -0.019(8) 0.007(8)
C43B 0.076(11) 0.066(11) 0.071(11) -0.002(9) -0.001(9) 0.012(9)
C44B 0.078(17) 0.027(14) 0.067(19) 0.001(13) 0.042(13) 0.015(12)
C33B 0.035(8) 0.041(8) 0.048(9) -0.001(7) 0.001(7) 0.000(6)
C34B 0.053(9) 0.080(10) 0.046(9) -0.016(8) 0.002(7) -0.005(8)
C35B 0.059(15) 0.19(3) 0.034(13) 0.009(14) -0.006(11) -0.003(15)
C36B 0.088(11) 0.078(10) 0.088(11) 0.002(8) 0.020(8) 0.005(8)
C37B 0.036(8) 0.054(9) 0.037(10) -0.014(7) 0.015(7) 0.000(6)
C38B 0.053(9) 0.051(9) 0.061(10) 0.001(8) 0.000(8) -0.005(7)

loop_
_atom_type_symbol
_atom_type_description
_atom_type_scat_dispersion_real
_atom_type_scat_dispersion_imag
_atom_type_scat_source
C C 0.0033 0.0016 'International Tables Vol C Tables 4.2.6.8 and 6.1.1.4'
F F 0.0171 0.0103 'International Tables Vol C Tables 4.2.6.8 and 6.1.1.4'
N N 0.0061 0.0033 'International Tables Vol C Tables 4.2.6.8 and 6.1.1.4'
O O 0.0106 0.0060 'International Tables Vol C Tables 4.2.6.8 and 6.1.1.4'
P P 0.1023 0.0942 'International Tables Vol C Tables 4.2.6.8 and 6.1.1.4'
Pd Pd -0.9988 1.0072 'International Tables Vol C Tables 4.2.6.8 and 6.1.1.4'
S S 0.1246 0.1234 'International Tables Vol C Tables 4.2.6.8 and 6.1.1.4'
Cl Cl 0.1484 0.1585 'International Tables Vol C Tables 4.2.6.8 and 6.1.1.4'
H H 0.0000 0.0000 'International Tables Vol C Tables 4.2.6.8 and 6.1.1.4'

loop_
_geom_angle_atom_site_label_1
_geom_angle_atom_site_label_2
_geom_angle_atom_site_label_3
_geom_angle
_geom_angle_site_symmetry_1
_geom_angle_site_symmetry_3
_geom_angle_publ_flag
N1 Pd1 N4 84.6(2) . . ?
N1 Pd1 P1 93.99(17) . . ?
N4 Pd1 P1 176.46(16) . . ?
N1 Pd1 P2 174.55(18) . . ?
N4 Pd1 P2 90.05(16) . . ?
P1 Pd1 P2 91.40(8) . . ?
C18 P1 C27 103.8(4) . . ?
C18 P1 C21 106.9(4) . . ?
C27 P1 C21 106.2(3) . . ?
C18 P1 Pd1 114.9(3) . . ?
C27 P1 Pd1 112.7(3) . . ?
C21 P1 Pd1 111.6(3) . . ?
C33A P2 C39A 90.9(8) . . ?
C33A P2 C20 104.3(8) . . ?
C39A P2 C20 109.0(5) . . ?
C33A P2 C39B 112.7(8) . . ?
C39A P2 C39B 22.3(4) . . ?
C20 P2 C39B 97.7(5) . . ?
C33A P2 C33B 9.4(8) . . ?
C39A P2 C33B 97.8(7) . . ?
C20 P2 C33B 107.8(6) . . ?
C39B P2 C33B 120.0(7) . . ?
C33A P2 Pd1 120.0(6) . . ?
C39A P2 Pd1 113.8(4) . . ?
C20 P2 Pd1 115.7(3) . . ?
C39B P2 Pd1 104.3(4) . . ?
C33B P2 Pd1 111.1(5) . . ?
S1B O2 S1A 49.2(3) . . ?
S1A O1 S1B 45.7(3) . . ?
F2A C45A F1A 104.4(9) . . ?
F2A C45A F3A 103.2(8) . . ?
F1A C45A F3A 102.9(9) . . ?
F2A C45A S1A 116.0(12) . . ?
F1A C45A S1A 112.1(13) . . ?
F3A C45A S1A 116.6(10) . . ?
F3B C45B F1B 104.9(9) . . ?
F3B C45B F2B 104.3(8) . . ?
F1B C45B F2B 103.9(9) . . ?
F3B C45B S1B 113.7(14) . . ?
F1B C45B S1B 113.9(13) . . ?
F2B C45B S1B 114.9(11) . . ?
O2 S1B O3B 118.5(9) . . ?
O2 S1B O1 106.5(5) . . ?
O3B S1B O1 123.4(7) . . ?
O2 S1B C45B 100.5(8) . . ?
O3B S1B C45B 101.9(10) . . ?
O1 S1B C45B 101.8(7) . . ?
O1 S1A O3A 122.2(7) . . ?
O1 S1A O2 111.6(4) . . ?
O3A S1A O2 115.2(7) . . ?
O1 S1A C45A 95.5(7) . . ?
O3A S1A C45A 101.2(8) . . ?
O2 S1A C45A 107.3(7) . . ?
F4 C46 F6 105.1(7) . . ?
F4 C46 F5 105.0(7) . . ?
F6 C46 F5 105.1(7) . . ?
F4 C46 S2A 113.6(6) . . ?
F6 C46 S2A 113.5(6) . . ?
F5 C46 S2A 113.6(6) . . ?
O5 S2A O4 122.8(5) . . ?
O5 S2A O6 103.4(7) . . ?
O4 S2A O6 111.4(6) . . ?
O5 S2A C46 109.1(3) . . ?
O4 S2A C46 109.0(3) . . ?
O6 S2A C46 98.4(4) . . ?
C5 N1 C1 117.6(7) . . ?
C5 N1 Pd1 121.2(5) . . ?
C1 N1 Pd1 120.4(6) . . ?
C7 N2 N3 102.7(6) . . ?
N2 N3 C8 114.0(6) . . ?
N2 N3 C9 120.1(6) . . ?
C8 N3 C9 125.7(6) . . ?
C13 N4 C17 116.5(7) . . ?
C13 N4 Pd1 125.6(5) . . ?
C17 N4 Pd1 117.9(5) . . ?
N1 C1 C2 122.8(8) . . ?
N1 C1 H1 118.6 . . ?
C2 C1 H1 118.6 . . ?
C1 C2 C3 119.5(8) . . ?
C1 C2 H2 120.2 . . ?
C3 C2 H2 120.2 . . ?
C4 C3 C2 114.8(8) . . ?
C4 C3 C6 123.6(7) . . ?
C2 C3 C6 121.6(7) . . ?
C3 C4 C5 122.5(8) . . ?
C3 C4 H4 118.7 . . ?
C5 C4 H4 118.7 . . ?
N1 C5 C4 122.1(7) . . ?
N1 C5 H5 119.0 . . ?
C4 C5 H5 119.0 . . ?
C8 C6 C3 126.2(7) . . ?
C8 C6 C7 102.3(7) . . ?
C3 C6 C7 131.4(7) . . ?
N2 C7 C6 114.3(7) . . ?
N2 C7 H7 122.8 . . ?
C6 C7 H7 122.8 . . ?
N3 C8 C6 106.6(7) . . ?
N3 C8 H8 126.7 . . ?
C6 C8 H8 126.7 . . ?
N3 C9 C10 112.9(6) . . ?
N3 C9 H9A 109.0 . . ?
C10 C9 H9A 109.0 . . ?
N3 C9 H9B 109.0 . . ?
C10 C9 H9B 109.0 . . ?
H9A C9 H9B 107.8 . . ?
C12 C10 C11 119.5(8) . . ?
C12 C10 C9 121.3(7) . . ?
C11 C10 C9 119.1(7) . . ?
C11 C11 C10 119.7(5) 6 . ?
C11 C11 H11 120.2 6 . ?
C10 C11 H11 120.2 . . ?
C10 C12 C12 120.8(5) . 6 ?
C10 C12 H12 119.6 . . ?
C12 C12 H12 119.6 6 . ?
N4 C13 C14 124.2(8) . . ?
N4 C13 H13 117.9 . . ?
C14 C13 H13 117.9 . . ?
C15 C14 C13 119.9(8) . . ?
C15 C14 H14 120.1 . . ?
C13 C14 H14 120.1 . . ?
C16 C15 C14 115.7(8) . . ?
C16 C15 C15 120.7(5) . 6 ?
C14 C15 C15 123.6(5) . 6 ?
C15 C16 C17 122.0(9) . . ?
C15 C16 H16 119.0 . . ?
C17 C16 H16 119.0 . . ?
N4 C17 C16 121.6(8) . . ?
N4 C17 H17 119.2 . . ?
C16 C17 H17 119.2 . . ?
C19 C18 P1 114.3(6) . . ?
C19 C18 H18A 108.7 . . ?
P1 C18 H18A 108.7 . . ?
C19 C18 H18B 108.7 . . ?
P1 C18 H18B 108.7 . . ?
H18A C18 H18B 107.6 . . ?
C20 C19 C18 114.0(7) . . ?
C20 C19 H19A 108.8 . . ?
C18 C19 H19A 108.8 . . ?
C20 C19 H19B 108.8 . . ?
C18 C19 H19B 108.8 . . ?
H19A C19 H19B 107.6 . . ?
C19 C20 P2 112.5(6) . . ?
C19 C20 H20A 109.1 . . ?
P2 C20 H20A 109.1 . . ?
C19 C20 H20B 109.1 . . ?
P2 C20 H20B 109.1 . . ?
H20A C20 H20B 107.8 . . ?
C26 C21 C22 118.6(8) . . ?
C26 C21 P1 120.4(7) . . ?
C22 C21 P1 121.1(6) . . ?
C23 C22 C21 120.0(8) . . ?
C23 C22 H22 120.0 . . ?
C21 C22 H22 120.0 . . ?
C22 C23 C24 119.7(9) . . ?
C22 C23 H23 120.1 . . ?
C24 C23 H23 120.1 . . ?
C25 C24 C23 118.6(9) . . ?
C25 C24 H24 120.7 . . ?
C23 C24 H24 120.7 . . ?
C24 C25 C26 121.0(9) . . ?
C24 C25 H25 119.5 . . ?
C26 C25 H25 119.5 . . ?
C21 C26 C25 121.9(9) . . ?
C21 C26 H26 119.0 . . ?
C25 C26 H26 119.0 . . ?
C28 C27 C32 120.0 . . ?
C28 C27 P1 119.0(4) . . ?
C32 C27 P1 120.9(4) . . ?
C27 C28 C29 120.0 . . ?
C27 C28 H28 120.0 . . ?
C29 C28 H28 120.0 . . ?
C30 C29 C28 120.0 . . ?
C30 C29 H29 120.0 . . ?
C28 C29 H29 120.0 . . ?
C31 C30 C29 120.0 . . ?
C31 C30 H30 120.0 . . ?
C29 C30 H30 120.0 . . ?
C30 C31 C32 120.0 . . ?
C30 C31 H31 120.0 . . ?
C32 C31 H31 120.0 . . ?
C31 C32 C27 120.0 . . ?
C31 C32 H32 120.0 . . ?
C27 C32 H32 120.0 . . ?
C34A C33A C38A 120.0 . . ?
C34A C33A P2 118.1(8) . . ?
C38A C33A P2 121.8(8) . . ?
C35A C34A C33A 120.0 . . ?
C35A C34A H34A 120.0 . . ?
C33A C34A H34A 120.0 . . ?
C34A C35A C36A 120.0 . . ?
C34A C35A H35A 120.0 . . ?
C36A C35A H35A 120.0 . . ?
C35A C36A C37A 120.0 . . ?
C35A C36A H36A 120.0 . . ?
C37A C36A H36A 120.0 . . ?
C38A C37A C36A 120.0 . . ?
C38A C37A H37A 120.0 . . ?
C36A C37A H37A 120.0 . . ?
C37A C38A C33A 120.0 . . ?
C37A C38A H38A 120.0 . . ?
C33A C38A H38A 120.0 . . ?
C40A C39A C44A 120.0 . . ?
C40A C39A P2 115.3(6) . . ?
C44A C39A P2 124.7(6) . . ?
C41A C40A C39A 120.0 . . ?
C41A C40A H40A 120.0 . . ?
C39A C40A H40A 120.0 . . ?
C42A C41A C40A 120.0 . . ?
C42A C41A H41A 120.0 . . ?
C40A C41A H41A 120.0 . . ?
C41A C42A C43A 120.0 . . ?
C41A C42A H42A 120.0 . . ?
C43A C42A H42A 120.0 . . ?
C44A C43A C42A 120.0 . . ?
C44A C43A H43A 120.0 . . ?
C42A C43A H43A 120.0 . . ?
C43A C44A C39A 120.0 . . ?
C43A C44A H44A 120.0 . . ?
C39A C44A H44A 120.0 . . ?
C40B C39B C44B 120.0 . . ?
C40B C39B P2 125.7(8) . . ?
C44B C39B P2 114.1(8) . . ?
C39B C40B C41B 120.0 . . ?
C39B C40B H40B 120.0 . . ?
C41B C40B H40B 120.0 . . ?
C42B C41B C40B 120.0 . . ?
C42B C41B H41B 120.0 . . ?
C40B C41B H41B 120.0 . . ?
C43B C42B C41B 120.0 . . ?
C43B C42B H42B 120.0 . . ?
C41B C42B H42B 120.0 . . ?
C42B C43B C44B 120.0 . . ?
C42B C43B H43B 120.0 . . ?
C44B C43B H43B 120.0 . . ?
C43B C44B C39B 120.0 . . ?
C43B C44B H44B 120.0 . . ?
C39B C44B H44B 120.0 . . ?
C34B C33B C38B 120.0 . . ?
C34B C33B P2 118.8(7) . . ?
C38B C33B P2 121.0(7) . . ?
C33B C34B C35B 120.0 . . ?
C33B C34B H34B 120.0 . . ?
C35B C34B H34B 120.0 . . ?
C34B C35B C36B 120.0 . . ?
C34B C35B H35B 120.0 . . ?
C36B C35B H35B 120.0 . . ?
C37B C36B C35B 120.0 . . ?
C37B C36B H36B 120.0 . . ?
C35B C36B H36B 120.0 . . ?
C36B C37B C38B 120.0 . . ?
C36B C37B H37B 120.0 . . ?
C38B C37B H37B 120.0 . . ?
C37B C38B C33B 120.0 . . ?
C37B C38B H38B 120.0 . . ?
C33B C38B H38B 120.0 . . ?

loop_
_geom_bond_atom_site_label_1
_geom_bond_atom_site_label_2
_geom_bond_distance
_geom_bond_site_symmetry_2
_geom_bond_publ_flag
Pd1 N1 2.092(6) . ?
Pd1 N4 2.097(6) . ?
Pd1 P1 2.267(2) . ?
Pd1 P2 2.269(2) . ?
P1 C18 1.803(8) . ?
P1 C27 1.802(5) . ?
P1 C21 1.805(8) . ?
P2 C33A 1.623(13) . ?
P2 C39A 1.813(9) . ?
P2 C20 1.816(9) . ?
P2 C39B 1.866(10) . ?
P2 C33B 1.987(14) . ?
O2 S1B 1.386(8) . ?
O2 S1A 1.486(7) . ?
O1 S1A 1.434(7) . ?
O1 S1B 1.623(8) . ?
C45A F2A 1.367(13) . ?
C45A F1A 1.373(14) . ?
C45A F3A 1.396(13) . ?
C45A S1A 1.7003(10) . ?
O3A S1A 1.450(12) . ?
C45B F3B 1.363(14) . ?
C45B F1B 1.371(14) . ?
C45B F2B 1.383(14) . ?
C45B S1B 1.7001(10) . ?
O3B S1B 1.429(15) . ?
F6 C46 1.319(6) . ?
O6 S2A 1.616(10) . ?
C46 F4 1.319(6) . ?
C46 F5 1.319(6) . ?
C46 S2A 1.728(13) . ?
S2A O5 1.371(4) . ?
S2A O4 1.372(4) . ?
N1 C5 1.310(10) . ?
N1 C1 1.322(10) . ?
N2 C7 1.320(9) . ?
N2 N3 1.346(8) . ?
N3 C8 1.358(9) . ?
N3 C9 1.468(9) . ?
N4 C13 1.318(10) . ?
N4 C17 1.329(10) . ?
C1 C2 1.395(12) . ?
C1 H1 0.9500 . ?
C2 C3 1.408(12) . ?
C2 H2 0.9500 . ?
C3 C4 1.350(11) . ?
C3 C6 1.420(10) . ?
C4 C5 1.389(11) . ?
C4 H4 0.9500 . ?
C5 H5 0.9500 . ?
C6 C8 1.389(11) . ?
C6 C7 1.423(10) . ?
C7 H7 0.9500 . ?
C8 H8 0.9500 . ?
C9 C10 1.516(11) . ?
C9 H9A 0.9900 . ?
C9 H9B 0.9900 . ?
C10 C12 1.326(11) . ?
C10 C11 1.424(11) . ?
C11 C11 1.333(16) 6 ?
C11 H11 0.9500 . ?
C12 C12 1.384(16) 6 ?
C12 H12 0.9500 . ?
C13 C14 1.380(12) . ?
C13 H13 0.9500 . ?
C14 C15 1.361(12) . ?
C14 H14 0.9500 . ?
C15 C16 1.366(12) . ?
C15 C15 1.432(15) 6 ?
C16 C17 1.380(13) . ?
C16 H16 0.9500 . ?
C17 H17 0.9500 . ?
C18 C19 1.548(11) . ?
C18 H18A 0.9900 . ?
C18 H18B 0.9900 . ?
C19 C20 1.519(11) . ?
C19 H19A 0.9900 . ?
C19 H19B 0.9900 . ?
C20 H20A 0.9900 . ?
C20 H20B 0.9900 . ?
C21 C26 1.317(12) . ?
C21 C22 1.420(11) . ?
C22 C23 1.392(12) . ?
C22 H22 0.9500 . ?
C23 C24 1.423(14) . ?
C23 H23 0.9500 . ?
C24 C25 1.329(14) . ?
C24 H24 0.9500 . ?
C25 C26 1.424(13) . ?
C25 H25 0.9500 . ?
C26 H26 0.9500 . ?
C27 C28 1.3900 . ?
C27 C32 1.3900 . ?
C28 C29 1.3900 . ?
C28 H28 0.9500 . ?
C29 C30 1.3900 . ?
C29 H29 0.9500 . ?
C30 C31 1.3900 . ?
C30 H30 0.9500 . ?
C31 C32 1.3900 . ?
C31 H31 0.9500 . ?
C32 H32 0.9500 . ?
C33A C34A 1.3900 . ?
C33A C38A 1.3900 . ?
C34A C35A 1.3900 . ?
C34A H34A 0.9500 . ?
C35A C36A 1.3900 . ?
C35A H35A 0.9500 . ?
C36A C37A 1.3900 . ?
C36A H36A 0.9500 . ?
C37A C38A 1.3900 . ?
C37A H37A 0.9500 . ?
C38A H38A 0.9500 . ?
C39A C40A 1.3900 . ?
C39A C44A 1.3900 . ?
C40A C41A 1.3900 . ?
C40A H40A 0.9500 . ?
C41A C42A 1.3900 . ?
C41A H41A 0.9500 . ?
C42A C43A 1.3900 . ?
C42A H42A 0.9500 . ?
C43A C44A 1.3900 . ?
C43A H43A 0.9500 . ?
C44A H44A 0.9500 . ?
C39B C40B 1.3900 . ?
C39B C44B 1.3900 . ?
C40B C41B 1.3900 . ?
C40B H40B 0.9500 . ?
C41B C42B 1.3900 . ?
C41B H41B 0.9500 . ?
C42B C43B 1.3900 . ?
C42B H42B 0.9500 . ?
C43B C44B 1.3900 . ?
C43B H43B 0.9500 . ?
C44B H44B 0.9500 . ?
C33B C34B 1.3900 . ?
C33B C38B 1.3900 . ?
C34B C35B 1.3900 . ?
C34B H34B 0.9500 . ?
C35B C36B 1.3900 . ?
C35B H35B 0.9500 . ?
C36B C37B 1.3900 . ?
C36B H36B 0.9500 . ?
C37B C38B 1.3900 . ?
C37B H37B 0.9500 . ?
C38B H38B 0.9500 . ?

loop_
_platon_squeeze_void_nr
_platon_squeeze_void_average_x
_platon_squeeze_void_average_y
_platon_squeeze_void_average_z
_platon_squeeze_void_volume
_platon_squeeze_void_count_electrons
_platon_squeeze_void_content
1 0.000 0.000 0.000 7 0 ' '
2 -0.009 0.500 -0.015 1873 872 ' '
3 0.413 0.000 0.224 1872 872 ' '
4 0.500 0.500 0.000 6 0 ' '
